data_7160983
loop_
_publ_author_name
'Cai, Xing'
'Zhu, Huixuan'
'Feng, Xueli'
'Deng, Hui'
'Li, Furong'
'Gao, Fan'
'Li, Jiaxin'
'Zhang, Jingli'

_publ_section_title
;
 A palladium-catalyzed cascade double annulation reaction to access
 unsymmetrical di(heteroaryl)methanes.
;
_journal_issue 10
_journal_name_full 'Organic &amp; biomolecular chemistry'
_journal_page_first 2111
_journal_page_last 2117
_journal_paper_doi 10.1039/d6ob00211k
_journal_volume 24
_journal_year 2026
_chemical_formula_sum 'C34 H35 N O2'
_chemical_formula_weight 489.63
_space_group_crystal_system triclinic
_space_group_IT_number 2
_space_group_name_Hall '-P 1'
_space_group_name_H-M_alt 'P -1'
_atom_sites_solution_hydrogens geom
_audit_creation_method SHELXL-2025/1
_audit_update_record
;
2025-12-23 deposited with the CCDC.	2026-02-16 downloaded from the CCDC.
;
_cell_angle_alpha 83.211(2)
_cell_angle_beta 89.2630(10)
_cell_angle_gamma 74.333(2)
_cell_formula_units_Z 2
_cell_length_a 9.7589(4)
_cell_length_b 10.2067(4)
_cell_length_c 13.8927(5)
_cell_measurement_reflns_used 9875
_cell_measurement_temperature 100(2)
_cell_measurement_theta_max 55.51
_cell_measurement_theta_min 4.55
_cell_volume 1322.78(9)
_computing_cell_refinement 'Bruker SAINT'
_computing_data_collection 'Bruker APEX3'
_computing_data_reduction 'Bruker SAINT'
_computing_molecular_graphics 'Bruker SHELXTL'
_computing_publication_material 'Bruker SHELXTL'
_computing_structure_refinement 'SHELXL-2025/1 (Sheldrick, 2025)'
_computing_structure_solution 'SHELXT 2018/2 (Sheldrick, 2018)'
_diffrn_ambient_temperature 100(2)
_diffrn_measured_fraction_theta_full 0.992
_diffrn_measured_fraction_theta_max 0.979
_diffrn_measurement_device_type 'Bruker D8 venture'
_diffrn_measurement_method '\f and \w scans'
_diffrn_radiation_type GaK\a
_diffrn_radiation_wavelength 1.34139
_diffrn_reflns_av_R_equivalents 0.0713
_diffrn_reflns_av_unetI/netI 0.0450
_diffrn_reflns_Laue_measured_fraction_full 0.992
_diffrn_reflns_Laue_measured_fraction_max 0.979
_diffrn_reflns_limit_h_max 11
_diffrn_reflns_limit_h_min -12
_diffrn_reflns_limit_k_max 12
_diffrn_reflns_limit_k_min -12
_diffrn_reflns_limit_l_max 17
_diffrn_reflns_limit_l_min -17
_diffrn_reflns_number 37958
_diffrn_reflns_point_group_measured_fraction_full 0.992
_diffrn_reflns_point_group_measured_fraction_max 0.979
_diffrn_reflns_theta_full 53.594
_diffrn_reflns_theta_max 56.555
_diffrn_reflns_theta_min 4.094
_exptl_absorpt_coefficient_mu 0.387
_exptl_absorpt_correction_T_max 0.7511
_exptl_absorpt_correction_T_min 0.6790
_exptl_absorpt_correction_type multi-scan
_exptl_absorpt_process_details 'SADABS-2016/2 (Bruker,2016/2)'
_exptl_crystal_colour colorless
_exptl_crystal_density_diffrn 1.229
_exptl_crystal_description plate
_exptl_crystal_F_000 524
_exptl_crystal_size_max 0.150
_exptl_crystal_size_mid 0.050
_exptl_crystal_size_min 0.020
_refine_diff_density_max 0.347
_refine_diff_density_min -0.446
_refine_diff_density_rms 0.069
_refine_ls_extinction_method none
_refine_ls_goodness_of_fit_ref 1.153
_refine_ls_hydrogen_treatment constr
_refine_ls_matrix_type full
_refine_ls_number_parameters 338
_refine_ls_number_reflns 5209
_refine_ls_number_restraints 0
_refine_ls_restrained_S_all 1.153
_refine_ls_R_factor_all 0.0948
_refine_ls_R_factor_gt 0.0850
_refine_ls_shift/su_max 0.000
_refine_ls_shift/su_mean 0.000
_refine_ls_structure_factor_coef Fsqd
_refine_ls_weighting_details 'w=1/[\s^2^(Fo^2^)+(0.0215P)^2^+3.1904P] where P=(Fo^2^+2Fc^2^)/3'
_refine_ls_weighting_scheme calc
_refine_ls_wR_factor_gt 0.1685
_refine_ls_wR_factor_ref 0.1725
_reflns_Friedel_coverage 0.000
_reflns_number_gt 4505
_reflns_number_total 5209
_reflns_threshold_expression 'I > 2\s(I)'
_cod_data_source_file d6ob00211k2.cif
_cod_data_source_block 251030c_zhangjingli5fa_0m
_cod_depositor_comments 'Adding full bibliography for 7160983.cif.'
_cod_database_code 7160983
_shelx_shelxl_version_number 2025/1
_shelx_space_group_comment
; 
The symmetry employed for this shelxl refinement is uniquely defined 
by the following loop, which should always be used as a source of 
symmetry information in preference to the above space-group names. 
They are only intended as comments. 
;
_shelx_estimated_absorpt_t_min 0.944
_shelx_estimated_absorpt_t_max 0.992

loop_
_space_group_symop_operation_xyz
'x, y, z'
'-x, -y, -z'

loop_
_atom_site_label
_atom_site_type_symbol
_atom_site_fract_x
_atom_site_fract_y
_atom_site_fract_z
_atom_site_U_iso_or_equiv
_atom_site_adp_type
_atom_site_occupancy
_atom_site_site_symmetry_order
_atom_site_calc_flag
_atom_site_refinement_flags_posn
_atom_site_refinement_flags_adp
_atom_site_refinement_flags_occupancy
_atom_site_disorder_assembly
_atom_site_disorder_group
C1 C 0.5778(3) 0.4766(3) 0.32277(19) 0.0152(6) Uani 1 1 d . . . . .
C2 C 0.4489(3) 0.5660(3) 0.34195(19) 0.0157(6) Uani 1 1 d . . . . .
H2 H 0.412553 0.563246 0.405689 0.019 Uiso 1 1 calc R U . . .
C3 C 0.3728(3) 0.6599(3) 0.26790(19) 0.0142(5) Uani 1 1 d . . . . .
H3 H 0.284162 0.720452 0.281662 0.017 Uiso 1 1 calc R U . . .
C4 C 0.4238(3) 0.6669(3) 0.17413(19) 0.0146(6) Uani 1 1 d . . . . .
C5 C 0.5579(3) 0.5810(3) 0.15783(19) 0.0158(6) Uani 1 1 d . . . . .
H5 H 0.598044 0.588225 0.095402 0.019 Uiso 1 1 calc R U . . .
C6 C 0.6337(3) 0.4856(3) 0.23088(19) 0.0154(6) Uani 1 1 d . . . . .
H6 H 0.723717 0.426573 0.217921 0.018 Uiso 1 1 calc R U . . .
C7 C 0.3374(3) 0.7613(3) 0.08852(19) 0.0159(6) Uani 1 1 d . . . . .
C8 C 0.3241(3) 0.6745(3) 0.0078(2) 0.0234(6) Uani 1 1 d . . . . .
H8A H 0.418756 0.633990 -0.016822 0.035 Uiso 1 1 calc R U . . .
H8B H 0.263508 0.732659 -0.045028 0.035 Uiso 1 1 calc R U . . .
H8C H 0.281599 0.601291 0.033907 0.035 Uiso 1 1 calc R U . . .
C9 C 0.4144(3) 0.8693(3) 0.0500(2) 0.0227(6) Uani 1 1 d . . . . .
H9A H 0.416873 0.928609 0.100126 0.034 Uiso 1 1 calc R U . . .
H9B H 0.363498 0.924734 -0.007676 0.034 Uiso 1 1 calc R U . . .
H9C H 0.511861 0.823276 0.033011 0.034 Uiso 1 1 calc R U . . .
C10 C 0.1867(3) 0.8352(3) 0.1184(2) 0.0222(6) Uani 1 1 d . . . . .
H10A H 0.137595 0.767256 0.144919 0.033 Uiso 1 1 calc R U . . .
H10B H 0.133507 0.890828 0.061600 0.033 Uiso 1 1 calc R U . . .
H10C H 0.192926 0.894536 0.167788 0.033 Uiso 1 1 calc R U . . .
C11 C 0.7925(3) 0.3664(3) 0.42165(18) 0.0144(5) Uani 1 1 d . . . . .
H11 H 0.833509 0.433251 0.388869 0.017 Uiso 1 1 calc R U . . .
C12 C 0.8733(3) 0.2710(3) 0.48779(19) 0.0149(6) Uani 1 1 d . . . . .
C13 C 0.8115(3) 0.1676(3) 0.53687(19) 0.0147(5) Uani 1 1 d . . . . .
C14 C 0.6688(3) 0.1736(3) 0.51468(19) 0.0161(6) Uani 1 1 d . . . . .
C15 C 0.5830(3) 0.2790(3) 0.44175(19) 0.0175(6) Uani 1 1 d . . . . .
C16 C 0.6054(3) 0.0770(3) 0.5621(2) 0.0175(6) Uani 1 1 d . . . . .
H16 H 0.508706 0.083185 0.547974 0.021 Uiso 1 1 calc R U . . .
C17 C 0.6812(3) -0.0269(3) 0.6288(2) 0.0204(6) Uani 1 1 d . . . . .
H17 H 0.637871 -0.093270 0.659557 0.024 Uiso 1 1 calc R U . . .
C18 C 0.8221(3) -0.0339(3) 0.6510(2) 0.0199(6) Uani 1 1 d . . . . .
H18 H 0.874405 -0.105002 0.697483 0.024 Uiso 1 1 calc R U . . .
C19 C 0.8864(3) 0.0616(3) 0.60608(19) 0.0164(6) Uani 1 1 d . . . . .
H19 H 0.982398 0.055456 0.622186 0.020 Uiso 1 1 calc R U . . .
C20 C 1.0200(3) 0.2778(3) 0.51479(19) 0.0148(5) Uani 1 1 d . . . . .
H20A H 1.054036 0.335588 0.462739 0.018 Uiso 1 1 calc R U . . .
H20B H 1.085928 0.184545 0.519859 0.018 Uiso 1 1 calc R U . . .
C21 C 1.0228(3) 0.3361(3) 0.61008(19) 0.0136(5) Uani 1 1 d . . . . .
C22 C 1.1284(3) 0.3016(3) 0.6777(2) 0.0163(6) Uani 1 1 d . . . . .
C23 C 0.9140(3) 0.4442(3) 0.64372(19) 0.0140(5) Uani 1 1 d . . . . .
H23 H 0.825699 0.490406 0.611763 0.017 Uiso 1 1 calc R U . . .
C24 C 0.9600(3) 0.4684(3) 0.7297(2) 0.0152(6) Uani 1 1 d . . . . .
C25 C 1.2705(3) 0.1977(3) 0.6885(2) 0.0212(6) Uani 1 1 d . . . . .
H25A H 1.346303 0.245800 0.682558 0.025 Uiso 1 1 calc R U . . .
H25B H 1.281471 0.139486 0.635260 0.025 Uiso 1 1 calc R U . . .
C26 C 1.2897(3) 0.1057(3) 0.7862(2) 0.0233(7) Uani 1 1 d . . . . .
H26A H 1.388222 0.045436 0.791504 0.028 Uiso 1 1 calc R U . . .
H26B H 1.276808 0.164330 0.839372 0.028 Uiso 1 1 calc R U . . .
C27 C 1.1865(3) 0.0174(3) 0.7993(2) 0.0236(7) Uani 1 1 d . . . . .
H27A H 1.089799 0.074813 0.779450 0.028 Uiso 1 1 calc R U . . .
H27B H 1.184368 -0.016604 0.868882 0.028 Uiso 1 1 calc R U . . .
C28 C 1.2244(3) -0.1048(3) 0.7411(2) 0.0285(7) Uani 1 1 d . . . . .
H28A H 1.225129 -0.072101 0.671957 0.043 Uiso 1 1 calc R U . . .
H28B H 1.153712 -0.157001 0.752338 0.043 Uiso 1 1 calc R U . . .
H28C H 1.318850 -0.163914 0.761755 0.043 Uiso 1 1 calc R U . . .
C29 C 0.8996(3) 0.5657(3) 0.79858(19) 0.0161(6) Uani 1 1 d . . . . .
C30 C 0.9831(3) 0.5862(3) 0.8738(2) 0.0215(6) Uani 1 1 d . . . . .
H30 H 1.079980 0.534841 0.881542 0.026 Uiso 1 1 calc R U . . .
C31 C 0.9252(3) 0.6808(3) 0.9367(2) 0.0249(7) Uani 1 1 d . . . . .
H31 H 0.982954 0.694425 0.987025 0.030 Uiso 1 1 calc R U . . .
C32 C 0.7845(3) 0.7557(3) 0.9272(2) 0.0247(7) Uani 1 1 d . . . . .
H32 H 0.745256 0.820644 0.970680 0.030 Uiso 1 1 calc R U . . .
C33 C 0.7005(3) 0.7352(3) 0.8532(2) 0.0225(6) Uani 1 1 d . . . . .
H33 H 0.603342 0.786190 0.846565 0.027 Uiso 1 1 calc R U . . .
C34 C 0.7566(3) 0.6417(3) 0.7893(2) 0.0177(6) Uani 1 1 d . . . . .
H34 H 0.698210 0.628901 0.738956 0.021 Uiso 1 1 calc R U . . .
N1 N 0.6521(2) 0.3732(2) 0.39829(16) 0.0151(5) Uani 1 1 d . . . . .
O1 O 0.4606(2) 0.2856(2) 0.41903(15) 0.0230(5) Uani 1 1 d . . . . .
O2 O 1.09269(19) 0.38119(19) 0.75231(13) 0.0164(4) Uani 1 1 d . . . . .

loop_
_atom_site_aniso_label
_atom_site_aniso_U_11
_atom_site_aniso_U_22
_atom_site_aniso_U_33
_atom_site_aniso_U_23
_atom_site_aniso_U_13
_atom_site_aniso_U_12
C1 0.0155(13) 0.0142(13) 0.0178(13) -0.0027(11) -0.0048(11) -0.0067(11)
C2 0.0188(14) 0.0164(13) 0.0145(13) -0.0041(10) 0.0021(11) -0.0085(11)
C3 0.0106(12) 0.0157(13) 0.0181(13) -0.0085(11) 0.0010(10) -0.0041(10)
C4 0.0175(14) 0.0123(13) 0.0161(13) -0.0037(10) -0.0025(10) -0.0064(11)
C5 0.0178(14) 0.0179(14) 0.0126(13) -0.0036(10) 0.0031(10) -0.0059(11)
C6 0.0117(13) 0.0144(13) 0.0198(14) -0.0058(11) 0.0035(10) -0.0018(10)
C7 0.0161(14) 0.0162(13) 0.0152(13) -0.0021(11) -0.0024(10) -0.0040(11)
C8 0.0273(16) 0.0209(15) 0.0198(15) -0.0041(12) -0.0077(12) -0.0018(12)
C9 0.0223(15) 0.0203(15) 0.0236(15) 0.0046(12) -0.0057(12) -0.0052(12)
C10 0.0177(15) 0.0259(15) 0.0175(14) 0.0003(12) -0.0042(11) 0.0023(12)
C11 0.0185(14) 0.0149(13) 0.0124(12) -0.0030(10) 0.0018(10) -0.0082(11)
C12 0.0150(13) 0.0163(13) 0.0143(13) -0.0052(10) 0.0022(10) -0.0041(11)
C13 0.0176(14) 0.0145(13) 0.0127(13) -0.0065(10) 0.0015(10) -0.0037(11)
C14 0.0202(14) 0.0146(13) 0.0151(13) -0.0053(10) 0.0033(11) -0.0063(11)
C15 0.0201(15) 0.0191(14) 0.0157(13) -0.0049(11) 0.0009(11) -0.0084(11)
C16 0.0154(14) 0.0197(14) 0.0203(14) -0.0056(11) 0.0014(11) -0.0081(11)
C17 0.0272(16) 0.0168(14) 0.0200(14) -0.0006(11) 0.0026(12) -0.0116(12)
C18 0.0263(16) 0.0159(14) 0.0160(14) -0.0012(11) -0.0010(11) -0.0034(12)
C19 0.0159(13) 0.0170(13) 0.0171(13) -0.0049(11) -0.0018(11) -0.0045(11)
C20 0.0131(13) 0.0160(13) 0.0162(13) -0.0013(10) -0.0002(10) -0.0059(10)
C21 0.0112(13) 0.0136(13) 0.0179(13) -0.0004(10) 0.0004(10) -0.0072(10)
C22 0.0151(13) 0.0155(13) 0.0197(14) -0.0031(11) 0.0006(11) -0.0062(11)
C23 0.0106(13) 0.0152(13) 0.0175(13) 0.0013(10) 0.0002(10) -0.0068(10)
C24 0.0102(13) 0.0149(13) 0.0205(14) 0.0013(11) 0.0014(10) -0.0051(10)
C25 0.0144(14) 0.0234(15) 0.0256(15) -0.0106(12) -0.0024(11) -0.0016(12)
C26 0.0211(15) 0.0211(15) 0.0231(15) -0.0073(12) -0.0109(12) 0.0045(12)
C27 0.0254(16) 0.0223(15) 0.0180(14) 0.0011(12) -0.0046(12) 0.0010(12)
C28 0.0279(17) 0.0207(15) 0.0341(18) -0.0041(13) -0.0058(14) -0.0012(13)
C29 0.0178(14) 0.0141(13) 0.0174(13) 0.0033(10) -0.0009(11) -0.0086(11)
C30 0.0167(14) 0.0232(15) 0.0246(15) -0.0046(12) -0.0011(12) -0.0047(12)
C31 0.0263(16) 0.0308(17) 0.0208(15) -0.0098(13) -0.0011(12) -0.0106(13)
C32 0.0291(17) 0.0225(15) 0.0219(15) -0.0102(12) 0.0068(12) -0.0027(13)
C33 0.0167(14) 0.0224(15) 0.0249(15) -0.0006(12) 0.0013(12) -0.0002(12)
C34 0.0212(15) 0.0149(13) 0.0168(14) 0.0005(11) -0.0022(11) -0.0052(11)
N1 0.0159(12) 0.0151(11) 0.0148(11) -0.0025(9) 0.0001(9) -0.0051(9)
O1 0.0187(11) 0.0248(11) 0.0269(11) 0.0048(9) -0.0078(8) -0.0113(9)
O2 0.0137(9) 0.0165(9) 0.0186(10) -0.0035(8) -0.0025(7) -0.0027(8)

loop_
_atom_type_symbol
_atom_type_description
_atom_type_scat_dispersion_real
_atom_type_scat_dispersion_imag
_atom_type_scat_source
C C 0.0137 0.0067 'International Tables Vol C Tables 4.2.6.8 and 6.1.1.4'
H H 0.0000 0.0000 'International Tables Vol C Tables 4.2.6.8 and 6.1.1.4'
N N 0.0241 0.0134 'International Tables Vol C Tables 4.2.6.8 and 6.1.1.4'
O O 0.0389 0.0241 'International Tables Vol C Tables 4.2.6.8 and 6.1.1.4'

loop_
_geom_angle_atom_site_label_1
_geom_angle_atom_site_label_2
_geom_angle_atom_site_label_3
_geom_angle
_geom_angle_site_symmetry_1
_geom_angle_site_symmetry_3
_geom_angle_publ_flag
C2 C1 C6 119.8(2) . . ?
C2 C1 N1 119.8(2) . . ?
C6 C1 N1 120.4(2) . . ?
C1 C2 C3 119.9(2) . . ?
C1 C2 H2 120.0 . . ?
C3 C2 H2 120.0 . . ?
C2 C3 C4 121.3(2) . . ?
C2 C3 H3 119.3 . . ?
C4 C3 H3 119.3 . . ?
C3 C4 C5 117.6(2) . . ?
C3 C4 C7 122.8(2) . . ?
C5 C4 C7 119.5(2) . . ?
C6 C5 C4 121.4(2) . . ?
C6 C5 H5 119.3 . . ?
C4 C5 H5 119.3 . . ?
C1 C6 C5 119.8(2) . . ?
C1 C6 H6 120.1 . . ?
C5 C6 H6 120.1 . . ?
C8 C7 C9 109.6(2) . . ?
C8 C7 C10 108.3(2) . . ?
C9 C7 C10 108.8(2) . . ?
C8 C7 C4 108.9(2) . . ?
C9 C7 C4 109.5(2) . . ?
C10 C7 C4 111.8(2) . . ?
C7 C8 H8A 109.5 . . ?
C7 C8 H8B 109.5 . . ?
H8A C8 H8B 109.5 . . ?
C7 C8 H8C 109.5 . . ?
H8A C8 H8C 109.5 . . ?
H8B C8 H8C 109.5 . . ?
C7 C9 H9A 109.5 . . ?
C7 C9 H9B 109.5 . . ?
H9A C9 H9B 109.5 . . ?
C7 C9 H9C 109.5 . . ?
H9A C9 H9C 109.5 . . ?
H9B C9 H9C 109.5 . . ?
C7 C10 H10A 109.5 . . ?
C7 C10 H10B 109.5 . . ?
H10A C10 H10B 109.5 . . ?
C7 C10 H10C 109.5 . . ?
H10A C10 H10C 109.5 . . ?
H10B C10 H10C 109.5 . . ?
C12 C11 N1 123.9(2) . . ?
C12 C11 H11 118.0 . . ?
N1 C11 H11 118.0 . . ?
C11 C12 C13 118.1(2) . . ?
C11 C12 C20 120.6(2) . . ?
C13 C12 C20 121.2(2) . . ?
C19 C13 C14 118.1(2) . . ?
C19 C13 C12 123.2(2) . . ?
C14 C13 C12 118.7(2) . . ?
C16 C14 C13 120.1(3) . . ?
C16 C14 C15 117.9(2) . . ?
C13 C14 C15 122.0(2) . . ?
O1 C15 N1 121.2(3) . . ?
O1 C15 C14 123.8(3) . . ?
N1 C15 C14 114.9(2) . . ?
C17 C16 C14 120.9(3) . . ?
C17 C16 H16 119.6 . . ?
C14 C16 H16 119.6 . . ?
C16 C17 C18 119.5(3) . . ?
C16 C17 H17 120.3 . . ?
C18 C17 H17 120.3 . . ?
C19 C18 C17 120.7(3) . . ?
C19 C18 H18 119.7 . . ?
C17 C18 H18 119.7 . . ?
C18 C19 C13 120.8(3) . . ?
C18 C19 H19 119.6 . . ?
C13 C19 H19 119.6 . . ?
C12 C20 C21 112.4(2) . . ?
C12 C20 H20A 109.1 . . ?
C21 C20 H20A 109.1 . . ?
C12 C20 H20B 109.1 . . ?
C21 C20 H20B 109.1 . . ?
H20A C20 H20B 107.9 . . ?
C22 C21 C23 106.3(2) . . ?
C22 C21 C20 127.8(2) . . ?
C23 C21 C20 125.9(2) . . ?
C21 C22 O2 110.3(2) . . ?
C21 C22 C25 134.3(3) . . ?
O2 C22 C25 115.4(2) . . ?
C24 C23 C21 107.2(2) . . ?
C24 C23 H23 126.4 . . ?
C21 C23 H23 126.4 . . ?
C23 C24 O2 109.5(2) . . ?
C23 C24 C29 133.7(3) . . ?
O2 C24 C29 116.8(2) . . ?
C22 C25 C26 112.8(2) . . ?
C22 C25 H25A 109.0 . . ?
C26 C25 H25A 109.0 . . ?
C22 C25 H25B 109.0 . . ?
C26 C25 H25B 109.0 . . ?
H25A C25 H25B 107.8 . . ?
C27 C26 C25 113.5(2) . . ?
C27 C26 H26A 108.9 . . ?
C25 C26 H26A 108.9 . . ?
C27 C26 H26B 108.9 . . ?
C25 C26 H26B 108.9 . . ?
H26A C26 H26B 107.7 . . ?
C26 C27 C28 113.5(3) . . ?
C26 C27 H27A 108.9 . . ?
C28 C27 H27A 108.9 . . ?
C26 C27 H27B 108.9 . . ?
C28 C27 H27B 108.9 . . ?
H27A C27 H27B 107.7 . . ?
C27 C28 H28A 109.5 . . ?
C27 C28 H28B 109.5 . . ?
H28A C28 H28B 109.5 . . ?
C27 C28 H28C 109.5 . . ?
H28A C28 H28C 109.5 . . ?
H28B C28 H28C 109.5 . . ?
C34 C29 C30 118.7(3) . . ?
C34 C29 C24 120.1(2) . . ?
C30 C29 C24 121.1(3) . . ?
C31 C30 C29 120.3(3) . . ?
C31 C30 H30 119.8 . . ?
C29 C30 H30 119.8 . . ?
C32 C31 C30 120.8(3) . . ?
C32 C31 H31 119.6 . . ?
C30 C31 H31 119.6 . . ?
C31 C32 C33 119.3(3) . . ?
C31 C32 H32 120.4 . . ?
C33 C32 H32 120.4 . . ?
C34 C33 C32 120.8(3) . . ?
C34 C33 H33 119.6 . . ?
C32 C33 H33 119.6 . . ?
C33 C34 C29 120.0(3) . . ?
C33 C34 H34 120.0 . . ?
C29 C34 H34 120.0 . . ?
C11 N1 C15 122.3(2) . . ?
C11 N1 C1 119.0(2) . . ?
C15 N1 C1 118.6(2) . . ?
C24 O2 C22 106.7(2) . . ?

loop_
_geom_bond_atom_site_label_1
_geom_bond_atom_site_label_2
_geom_bond_distance
_geom_bond_site_symmetry_2
_geom_bond_publ_flag
C1 C2 1.384(4) . ?
C1 C6 1.385(4) . ?
C1 N1 1.444(3) . ?
C2 C3 1.389(4) . ?
C2 H2 0.9500 . ?
C3 C4 1.389(4) . ?
C3 H3 0.9500 . ?
C4 C5 1.397(4) . ?
C4 C7 1.540(4) . ?
C5 C6 1.386(4) . ?
C5 H5 0.9500 . ?
C6 H6 0.9500 . ?
C7 C8 1.536(4) . ?
C7 C9 1.537(4) . ?
C7 C10 1.537(4) . ?
C8 H8A 0.9800 . ?
C8 H8B 0.9800 . ?
C8 H8C 0.9800 . ?
C9 H9A 0.9800 . ?
C9 H9B 0.9800 . ?
C9 H9C 0.9800 . ?
C10 H10A 0.9800 . ?
C10 H10B 0.9800 . ?
C10 H10C 0.9800 . ?
C11 C12 1.344(4) . ?
C11 N1 1.393(3) . ?
C11 H11 0.9500 . ?
C12 C13 1.451(4) . ?
C12 C20 1.506(4) . ?
C13 C19 1.405(4) . ?
C13 C14 1.413(4) . ?
C14 C16 1.398(4) . ?
C14 C15 1.471(4) . ?
C15 O1 1.222(3) . ?
C15 N1 1.395(4) . ?
C16 C17 1.376(4) . ?
C16 H16 0.9500 . ?
C17 C18 1.394(4) . ?
C17 H17 0.9500 . ?
C18 C19 1.381(4) . ?
C18 H18 0.9500 . ?
C19 H19 0.9500 . ?
C20 C21 1.518(4) . ?
C20 H20A 0.9900 . ?
C20 H20B 0.9900 . ?
C21 C22 1.349(4) . ?
C21 C23 1.428(4) . ?
C22 O2 1.375(3) . ?
C22 C25 1.498(4) . ?
C23 C24 1.354(4) . ?
C23 H23 0.9500 . ?
C24 O2 1.374(3) . ?
C24 C29 1.464(4) . ?
C25 C26 1.539(4) . ?
C25 H25A 0.9900 . ?
C25 H25B 0.9900 . ?
C26 C27 1.519(4) . ?
C26 H26A 0.9900 . ?
C26 H26B 0.9900 . ?
C27 C28 1.525(4) . ?
C27 H27A 0.9900 . ?
C27 H27B 0.9900 . ?
C28 H28A 0.9800 . ?
C28 H28B 0.9800 . ?
C28 H28C 0.9800 . ?
C29 C34 1.401(4) . ?
C29 C30 1.402(4) . ?
C30 C31 1.380(4) . ?
C30 H30 0.9500 . ?
C31 C32 1.379(4) . ?
C31 H31 0.9500 . ?
C32 C33 1.392(4) . ?
C32 H32 0.9500 . ?
C33 C34 1.380(4) . ?
C33 H33 0.9500 . ?
C34 H34 0.9500 . ?

loop_
_geom_torsion_atom_site_label_1
_geom_torsion_atom_site_label_2
_geom_torsion_atom_site_label_3
_geom_torsion_atom_site_label_4
_geom_torsion
_geom_torsion_site_symmetry_1
_geom_torsion_site_symmetry_2
_geom_torsion_site_symmetry_3
_geom_torsion_site_symmetry_4
_geom_torsion_publ_flag
C6 C1 C2 C3 3.2(4) . . . . ?
N1 C1 C2 C3 -175.9(2) . . . . ?
C1 C2 C3 C4 -0.4(4) . . . . ?
C2 C3 C4 C5 -3.3(4) . . . . ?
C2 C3 C4 C7 175.0(2) . . . . ?
C3 C4 C5 C6 4.3(4) . . . . ?
C7 C4 C5 C6 -174.1(2) . . . . ?
C2 C1 C6 C5 -2.2(4) . . . . ?
N1 C1 C6 C5 176.9(2) . . . . ?
C4 C5 C6 C1 -1.6(4) . . . . ?
C3 C4 C7 C8 -124.4(3) . . . . ?
C5 C4 C7 C8 53.9(3) . . . . ?
C3 C4 C7 C9 115.8(3) . . . . ?
C5 C4 C7 C9 -65.9(3) . . . . ?
C3 C4 C7 C10 -4.8(4) . . . . ?
C5 C4 C7 C10 173.5(2) . . . . ?
N1 C11 C12 C13 0.9(4) . . . . ?
N1 C11 C12 C20 -174.9(2) . . . . ?
C11 C12 C13 C19 178.9(2) . . . . ?
C20 C12 C13 C19 -5.3(4) . . . . ?
C11 C12 C13 C14 -1.4(4) . . . . ?
C20 C12 C13 C14 174.3(2) . . . . ?
C19 C13 C14 C16 0.9(4) . . . . ?
C12 C13 C14 C16 -178.8(2) . . . . ?
C19 C13 C14 C15 -178.7(2) . . . . ?
C12 C13 C14 C15 1.7(4) . . . . ?
C16 C14 C15 O1 -1.3(4) . . . . ?
C13 C14 C15 O1 178.2(3) . . . . ?
C16 C14 C15 N1 179.1(2) . . . . ?
C13 C14 C15 N1 -1.3(4) . . . . ?
C13 C14 C16 C17 -1.6(4) . . . . ?
C15 C14 C16 C17 177.9(3) . . . . ?
C14 C16 C17 C18 1.5(4) . . . . ?
C16 C17 C18 C19 -0.5(4) . . . . ?
C17 C18 C19 C13 -0.2(4) . . . . ?
C14 C13 C19 C18 0.0(4) . . . . ?
C12 C13 C19 C18 179.7(2) . . . . ?
C11 C12 C20 C21 101.0(3) . . . . ?
C13 C12 C20 C21 -74.7(3) . . . . ?
C12 C20 C21 C22 145.7(3) . . . . ?
C12 C20 C21 C23 -37.0(4) . . . . ?
C23 C21 C22 O2 0.2(3) . . . . ?
C20 C21 C22 O2 177.8(2) . . . . ?
C23 C21 C22 C25 179.5(3) . . . . ?
C20 C21 C22 C25 -2.9(5) . . . . ?
C22 C21 C23 C24 -0.1(3) . . . . ?
C20 C21 C23 C24 -177.8(2) . . . . ?
C21 C23 C24 O2 0.0(3) . . . . ?
C21 C23 C24 C29 179.1(3) . . . . ?
C21 C22 C25 C26 -126.7(3) . . . . ?
O2 C22 C25 C26 52.6(3) . . . . ?
C22 C25 C26 C27 63.8(3) . . . . ?
C25 C26 C27 C28 75.6(3) . . . . ?
C23 C24 C29 C34 11.6(5) . . . . ?
O2 C24 C29 C34 -169.4(2) . . . . ?
C23 C24 C29 C30 -167.4(3) . . . . ?
O2 C24 C29 C30 11.6(4) . . . . ?
C34 C29 C30 C31 -0.6(4) . . . . ?
C24 C29 C30 C31 178.4(3) . . . . ?
C29 C30 C31 C32 0.5(5) . . . . ?
C30 C31 C32 C33 0.0(5) . . . . ?
C31 C32 C33 C34 -0.4(5) . . . . ?
C32 C33 C34 C29 0.2(4) . . . . ?
C30 C29 C34 C33 0.3(4) . . . . ?
C24 C29 C34 C33 -178.8(3) . . . . ?
C12 C11 N1 C15 -0.6(4) . . . . ?
C12 C11 N1 C1 -177.2(2) . . . . ?
O1 C15 N1 C11 -178.8(3) . . . . ?
C14 C15 N1 C11 0.8(4) . . . . ?
O1 C15 N1 C1 -2.2(4) . . . . ?
C14 C15 N1 C1 177.3(2) . . . . ?
C2 C1 N1 C11 -125.1(3) . . . . ?
C6 C1 N1 C11 55.8(3) . . . . ?
C2 C1 N1 C15 58.2(3) . . . . ?
C6 C1 N1 C15 -120.9(3) . . . . ?
C23 C24 O2 C22 0.1(3) . . . . ?
C29 C24 O2 C22 -179.2(2) . . . . ?
C21 C22 O2 C24 -0.1(3) . . . . ?
C25 C22 O2 C24 -179.6(2) . . . . ?
